data_1552538
loop_
_publ_author_name
'Matsuo, Yusuke'
'Chen, Fengkun'
'Kise, Koki'
'Tanaka, Takayuki'
'Osuka, Atsuhiro'

_publ_section_title
;
 Facile synthesis of fluorescent hetero[8]circulene analogues with tunable
 solubilities and optical properties
;
_journal_name_full 'Chemical Science'
_journal_paper_doi 10.1039/C9SC05087F
_journal_year 2019
_chemical_formula_moiety 'C34 H21 N3 O2, 2(C4 H8 O)'
_chemical_formula_sum 'C42 H37 N3 O4'
_chemical_formula_weight 647.74
_space_group_crystal_system monoclinic
_space_group_IT_number 14
_space_group_name_Hall '-P 2yn'
_space_group_name_H-M_alt 'P 1 21/n 1'
_symmetry_space_group_name_Hall '-P 2yn'
_symmetry_space_group_name_H-M 'P 1 21/n 1'
_atom_sites_solution_hydrogens geom
_audit_block_doi 10.5517/ccdc.csd.cc23kw8v
_audit_creation_method SHELXL-2014/7
_audit_update_record
;
2019-09-14 deposited with the CCDC.    2019-10-30 downloaded from the CCDC.
;
_cell_angle_alpha 90
_cell_angle_beta 93.905(3)
_cell_angle_gamma 90
_cell_formula_units_Z 4
_cell_length_a 10.5709(4)
_cell_length_b 24.7927(5)
_cell_length_c 11.9563(3)
_cell_measurement_reflns_used 16785
_cell_measurement_temperature 93(2)
_cell_measurement_theta_max 69.3700
_cell_measurement_theta_min 3.5410
_cell_volume 3126.25(16)
_computing_structure_refinement 'SHELXL-2014/7 (Sheldrick, 2014)'
_diffrn_ambient_temperature 93(2)
_diffrn_detector_area_resol_mean 5.8140
_diffrn_measured_fraction_theta_full 0.969
_diffrn_measured_fraction_theta_max 0.969
_diffrn_measurement_device_type
;
Rigaku Pilatus 200K
;
_diffrn_measurement_method 'profile data from \w-scans'
_diffrn_radiation_type CuK\a
_diffrn_radiation_wavelength 1.54184
_diffrn_reflns_av_R_equivalents 0.1046
_diffrn_reflns_av_unetI/netI 0.0480
_diffrn_reflns_Laue_measured_fraction_full 0.969
_diffrn_reflns_Laue_measured_fraction_max 0.969
_diffrn_reflns_limit_h_max 11
_diffrn_reflns_limit_h_min -12
_diffrn_reflns_limit_k_max 29
_diffrn_reflns_limit_k_min -29
_diffrn_reflns_limit_l_max 14
_diffrn_reflns_limit_l_min -14
_diffrn_reflns_number 56541
_diffrn_reflns_point_group_measured_fraction_full 0.969
_diffrn_reflns_point_group_measured_fraction_max 0.969
_diffrn_reflns_theta_full 66.979
_diffrn_reflns_theta_max 66.979
_diffrn_reflns_theta_min 3.565
_exptl_absorpt_coefficient_mu 0.708
_exptl_absorpt_correction_T_max 1.000
_exptl_absorpt_correction_T_min 0.551
_exptl_absorpt_correction_type multi-scan
_exptl_absorpt_process_details 'REQAB (Rigaku, 1998)'
_exptl_crystal_colour Green
_exptl_crystal_density_diffrn 1.376
_exptl_crystal_description Prism
_exptl_crystal_F_000 1368
_exptl_crystal_size_max 0.24
_exptl_crystal_size_mid 0.18
_exptl_crystal_size_min 0.01
_refine_diff_density_max 0.721
_refine_diff_density_min -0.410
_refine_diff_density_rms 0.135
_refine_ls_extinction_method none
_refine_ls_goodness_of_fit_ref 1.082
_refine_ls_hydrogen_treatment constr
_refine_ls_matrix_type full
_refine_ls_number_parameters 442
_refine_ls_number_reflns 5407
_refine_ls_number_restraints 0
_refine_ls_restrained_S_all 1.082
_refine_ls_R_factor_all 0.1073
_refine_ls_R_factor_gt 0.0887
_refine_ls_shift/su_max 0.000
_refine_ls_shift/su_mean 0.000
_refine_ls_structure_factor_coef Fsqd
_refine_ls_weighting_details 'w=1/[\s^2^(Fo^2^)+(0.2000P)^2^+9.4715P] where P=(Fo^2^+2Fc^2^)/3'
_refine_ls_weighting_scheme calc
_refine_ls_wR_factor_gt 0.3067
_refine_ls_wR_factor_ref 0.3301
_reflns_Friedel_coverage 0.000
_reflns_number_gt 4138
_reflns_number_total 5407
_reflns_threshold_expression 'I > 2\s(I)'
_cod_data_source_file c9sc05087f2.cif
_cod_data_source_block 181030matsuo
_cod_depositor_comments
;
The following automatic conversions were performed:

'_exptl_absorpt_correction_type' value 'Multi-scan' changed to
'multi-scan' according to
/home/data/users/saulius/crontab/automatic-downloads/rss-feeds/RSC/lib/dictionaries/cif_core.dic
dictionary named 'cif_core.dic' version 2.4.2 from 2011-04-26.

Automatic conversion script
Id: cif_fix_values 4973 2017-02-22 13:04:09Z antanas 
;
_cod_database_code 1552538
_shelx_shelxl_version_number 2014/7
_shelx_space_group_comment
;
The symmetry employed for this shelxl refinement is uniquely defined
by the following loop, which should always be used as a source of
symmetry information in preference to the above space-group names.
They are only intended as comments.
;

loop_
_space_group_symop_operation_xyz
'x, y, z'
'-x+1/2, y+1/2, -z+1/2'
'-x, -y, -z'
'x-1/2, -y-1/2, z-1/2'

loop_
_atom_site_label
_atom_site_type_symbol
_atom_site_fract_x
_atom_site_fract_y
_atom_site_fract_z
_atom_site_U_iso_or_equiv
_atom_site_adp_type
_atom_site_occupancy
_atom_site_site_symmetry_order
_atom_site_calc_flag
_atom_site_refinement_flags_posn
_atom_site_refinement_flags_adp
O1 O 0.1963(3) 0.76145(14) 0.3777(3) 0.0316(8) Uani 1 1 d . .
O2 O 0.2160(3) 0.73668(13) 0.5944(3) 0.0293(8) Uani 1 1 d . .
C1 C 0.3992(5) 0.72613(18) 0.4422(4) 0.0243(10) Uani 1 1 d . .
C2 C 0.2844(5) 0.72028(19) 0.3769(4) 0.0281(11) Uani 1 1 d . .
C3 C 0.2532(5) 0.67295(19) 0.3161(4) 0.0280(11) Uani 1 1 d . .
H1 H 0.1743 0.6708 0.2732 0.034 Uiso 1 1 calc R U
C4 C 0.3354(5) 0.62936(19) 0.3177(4) 0.0289(11) Uani 1 1 d . .
H2 H 0.3111 0.5958 0.2843 0.035 Uiso 1 1 calc R U
C5 C 0.4547(5) 0.63705(18) 0.3705(4) 0.0270(11) Uani 1 1 d . .
C6 C 0.4919(5) 0.68524(17) 0.4264(4) 0.0243(10) Uani 1 1 d . .
C7 C 0.6269(5) 0.68040(18) 0.4528(4) 0.0247(10) Uani 1 1 d . .
C8 C 0.6617(5) 0.62827(18) 0.4211(4) 0.0255(10) Uani 1 1 d . .
C9 C 0.7902(5) 0.60907(18) 0.4265(4) 0.0262(10) Uani 1 1 d . .
C10 C 0.8226(5) 0.55557(18) 0.4008(4) 0.0293(11) Uani 1 1 d . .
H3 H 0.7574 0.5299 0.3840 0.035 Uiso 1 1 calc R U
C11 C 0.9471(5) 0.54016(19) 0.3999(4) 0.0304(11) Uani 1 1 d . .
H4 H 0.9674 0.5043 0.3796 0.036 Uiso 1 1 calc R U
C12 C 1.0443(5) 0.5769(2) 0.4285(4) 0.0330(12) Uani 1 1 d . .
H5 H 1.1302 0.5657 0.4289 0.040 Uiso 1 1 calc R U
C13 C 1.0164(5) 0.62963(19) 0.4562(4) 0.0288(11) Uani 1 1 d . .
H6 H 1.0831 0.6541 0.4770 0.035 Uiso 1 1 calc R U
C14 C 0.8889(5) 0.64694(18) 0.4538(4) 0.0256(10) Uani 1 1 d . .
C15 C 0.8525(5) 0.70156(18) 0.4719(4) 0.0253(10) Uani 1 1 d . .
C16 C 0.7264(5) 0.71851(18) 0.4758(4) 0.0245(10) Uani 1 1 d . .
C17 C 0.7296(5) 0.77564(18) 0.4886(4) 0.0243(10) Uani 1 1 d . .
C18 C 0.8566(5) 0.79123(18) 0.4922(4) 0.0255(10) Uani 1 1 d . .
C19 C 0.8999(5) 0.84522(19) 0.5133(4) 0.0269(11) Uani 1 1 d . .
C20 C 1.0282(5) 0.8608(2) 0.5158(4) 0.0308(11) Uani 1 1 d . .
H7 H 1.0904 0.8358 0.4949 0.037 Uiso 1 1 calc R U
O3 O 0.5831(4) 0.47776(14) 0.3058(3) 0.0339(9) Uani 1 1 d . .
O4 O 0.6328(4) 1.00628(14) 0.7042(3) 0.0376(9) Uani 1 1 d . .
C21 C 1.0639(5) 0.9120(2) 0.5484(4) 0.0342(12) Uani 1 1 d . .
H8 H 1.1508 0.9221 0.5515 0.041 Uiso 1 1 calc R U
C22 C 0.9719(5) 0.9498(2) 0.5773(4) 0.0335(12) Uani 1 1 d . .
H9 H 0.9976 0.9849 0.6014 0.040 Uiso 1 1 calc R U
C23 C 0.8469(5) 0.93651(19) 0.5709(4) 0.0301(11) Uani 1 1 d . .
H10 H 0.7857 0.9630 0.5869 0.036 Uiso 1 1 calc R U
C24 C 0.8070(5) 0.88378(18) 0.5407(4) 0.0261(10) Uani 1 1 d . .
C25 C 0.6785(5) 0.86626(18) 0.5436(4) 0.0255(10) Uani 1 1 d . .
C26 C 0.6350(5) 0.81489(18) 0.5119(4) 0.0231(10) Uani 1 1 d . .
C27 C 0.5047(5) 0.81072(18) 0.5404(4) 0.0244(10) Uani 1 1 d . .
C28 C 0.4818(5) 0.85945(18) 0.5996(4) 0.0256(10) Uani 1 1 d . .
C29 C 0.3761(5) 0.86612(19) 0.6596(4) 0.0282(11) Uani 1 1 d . .
H11 H 0.3618 0.8989 0.6981 0.034 Uiso 1 1 calc R U
C30 C 0.2916(5) 0.82373(19) 0.6620(4) 0.0296(11) Uani 1 1 d . .
H12 H 0.2229 0.8259 0.7091 0.036 Uiso 1 1 calc R U
C31 C 0.3056(5) 0.77727(19) 0.5957(4) 0.0272(10) Uani 1 1 d . .
C32 C 0.4082(5) 0.77102(18) 0.5267(4) 0.0246(10) Uani 1 1 d . .
C33 C 0.1263(6) 0.7722(2) 0.2737(5) 0.0411(14) Uani 1 1 d . .
H13 H 0.0670 0.8020 0.2836 0.062 Uiso 1 1 calc R U
H14 H 0.1849 0.7822 0.2171 0.062 Uiso 1 1 calc R U
H15 H 0.0789 0.7399 0.2490 0.062 Uiso 1 1 calc R U
C34 C 0.1489(5) 0.7307(2) 0.6931(4) 0.0350(12) Uani 1 1 d . .
H16 H 0.0882 0.7009 0.6829 0.052 Uiso 1 1 calc R U
H17 H 0.2092 0.7228 0.7570 0.052 Uiso 1 1 calc R U
H18 H 0.1033 0.7641 0.7074 0.052 Uiso 1 1 calc R U
C35 C 0.5786(6) 0.4403(2) 0.3977(5) 0.0379(13) Uani 1 1 d . .
H19 H 0.4896 0.4326 0.4131 0.045 Uiso 1 1 calc R U
H20 H 0.6227 0.4555 0.4663 0.045 Uiso 1 1 calc R U
C36 C 0.6446(6) 0.3891(2) 0.3623(5) 0.0425(14) Uani 1 1 d . .
H21 H 0.6894 0.3710 0.4273 0.051 Uiso 1 1 calc R U
H22 H 0.5836 0.3635 0.3247 0.051 Uiso 1 1 calc R U
C37 C 0.7369(6) 0.4105(2) 0.2817(5) 0.0383(13) Uani 1 1 d . .
H23 H 0.8142 0.4252 0.3220 0.046 Uiso 1 1 calc R U
H24 H 0.7612 0.3822 0.2288 0.046 Uiso 1 1 calc R U
C38 C 0.6596(6) 0.4545(2) 0.2222(5) 0.0404(14) Uani 1 1 d . .
H25 H 0.7157 0.4821 0.1921 0.049 Uiso 1 1 calc R U
H26 H 0.6049 0.4393 0.1594 0.049 Uiso 1 1 calc R U
C39 C 0.5664(7) 1.0486(3) 0.6449(6) 0.0547(17) Uani 1 1 d . .
H27 H 0.4738 1.0426 0.6438 0.066 Uiso 1 1 calc R U
H28 H 0.5913 1.0504 0.5667 0.066 Uiso 1 1 calc R U
C40 C 0.6024(9) 1.1001(3) 0.7067(7) 0.072(2) Uani 1 1 d . .
H29 H 0.5463 1.1070 0.7682 0.086 Uiso 1 1 calc R U
H30 H 0.5994 1.1315 0.6554 0.086 Uiso 1 1 calc R U
C41 C 0.7379(7) 1.0879(2) 0.7519(5) 0.0496(16) Uani 1 1 d . .
H31 H 0.7991 1.0935 0.6940 0.060 Uiso 1 1 calc R U
H32 H 0.7629 1.1102 0.8184 0.060 Uiso 1 1 calc R U
C42 C 0.7275(6) 1.0295(2) 0.7822(5) 0.0398(13) Uani 1 1 d . .
H33 H 0.8100 1.0112 0.7765 0.048 Uiso 1 1 calc R U
H34 H 0.7020 1.0258 0.8600 0.048 Uiso 1 1 calc R U
N1 N 0.5573(4) 0.60196(15) 0.3743(3) 0.0269(9) Uani 1 1 d . .
H35 H 0.5555 0.5684 0.3506 0.032 Uiso 1 1 calc R U
N2 N 0.9307(4) 0.74578(15) 0.4818(3) 0.0274(9) Uani 1 1 d . .
H36 H 1.0139 0.7453 0.4815 0.033 Uiso 1 1 calc R U
N3 N 0.5840(4) 0.89369(15) 0.5935(3) 0.0273(9) Uani 1 1 d . .
H37 H 0.5880 0.9273 0.6174 0.033 Uiso 1 1 calc R U

loop_
_atom_site_aniso_label
_atom_site_aniso_U_11
_atom_site_aniso_U_22
_atom_site_aniso_U_33
_atom_site_aniso_U_23
_atom_site_aniso_U_13
_atom_site_aniso_U_12
O1 0.025(2) 0.0386(19) 0.0305(18) -0.0076(14) -0.0028(15) 0.0066(15)
O2 0.026(2) 0.0338(18) 0.0289(17) -0.0058(14) 0.0081(15) -0.0087(14)
C1 0.022(3) 0.027(2) 0.024(2) -0.0020(18) 0.0031(19) -0.0017(18)
C2 0.027(3) 0.030(2) 0.029(2) -0.0043(19) 0.008(2) 0.000(2)
C3 0.022(3) 0.034(3) 0.029(2) -0.0044(19) 0.001(2) -0.005(2)
C4 0.027(3) 0.028(2) 0.031(2) -0.0037(19) 0.005(2) -0.004(2)
C5 0.029(3) 0.024(2) 0.029(2) -0.0036(18) 0.008(2) -0.0043(19)
C6 0.028(3) 0.022(2) 0.023(2) -0.0018(17) 0.005(2) -0.0023(18)
C7 0.025(3) 0.024(2) 0.026(2) 0.0035(17) 0.008(2) -0.0006(18)
C8 0.025(3) 0.024(2) 0.028(2) 0.0010(18) 0.006(2) -0.0013(19)
C9 0.025(3) 0.027(2) 0.027(2) 0.0014(18) 0.006(2) -0.0006(19)
C10 0.032(3) 0.024(2) 0.033(2) 0.0048(19) 0.010(2) 0.003(2)
C11 0.035(3) 0.023(2) 0.034(3) 0.0033(19) 0.009(2) 0.004(2)
C12 0.030(3) 0.030(3) 0.039(3) 0.003(2) 0.006(2) 0.005(2)
C13 0.025(3) 0.030(2) 0.032(2) 0.0024(19) 0.005(2) -0.0005(19)
C14 0.022(3) 0.026(2) 0.029(2) 0.0063(18) 0.005(2) 0.0003(19)
C15 0.026(3) 0.025(2) 0.025(2) 0.0019(17) 0.005(2) -0.0035(19)
C16 0.025(3) 0.027(2) 0.022(2) 0.0049(17) 0.0024(19) -0.0019(19)
C17 0.025(3) 0.025(2) 0.023(2) 0.0046(17) 0.0047(19) 0.0006(18)
C18 0.023(3) 0.024(2) 0.029(2) 0.0013(18) 0.002(2) -0.0016(18)
C19 0.027(3) 0.027(2) 0.027(2) 0.0026(18) 0.001(2) -0.0032(19)
C20 0.027(3) 0.031(2) 0.034(3) 0.004(2) 0.003(2) -0.001(2)
O3 0.035(2) 0.0320(18) 0.0353(19) 0.0037(14) 0.0051(16) 0.0041(15)
O4 0.036(2) 0.0352(19) 0.041(2) -0.0015(15) 0.0026(17) 0.0001(16)
C21 0.030(3) 0.036(3) 0.037(3) 0.007(2) 0.000(2) -0.007(2)
C22 0.040(3) 0.026(2) 0.034(3) 0.000(2) 0.003(2) -0.009(2)
C23 0.033(3) 0.026(2) 0.032(2) 0.0029(19) 0.005(2) -0.002(2)
C24 0.027(3) 0.024(2) 0.027(2) 0.0005(18) 0.000(2) -0.0034(19)
C25 0.027(3) 0.023(2) 0.027(2) 0.0017(17) 0.003(2) 0.0007(18)
C26 0.021(3) 0.023(2) 0.024(2) 0.0040(17) -0.0016(19) 0.0006(18)
C27 0.023(3) 0.026(2) 0.024(2) -0.0017(17) 0.0010(19) 0.0027(18)
C28 0.026(3) 0.022(2) 0.028(2) -0.0005(18) -0.003(2) 0.0025(18)
C29 0.026(3) 0.027(2) 0.031(2) -0.0051(19) 0.003(2) 0.0050(19)
C30 0.028(3) 0.030(2) 0.032(2) -0.0015(19) 0.008(2) 0.004(2)
C31 0.024(3) 0.031(2) 0.026(2) -0.0047(19) -0.001(2) 0.0008(19)
C32 0.024(3) 0.024(2) 0.026(2) 0.0018(18) 0.0023(19) 0.0011(18)
C33 0.055(4) 0.034(3) 0.034(3) 0.001(2) 0.000(3) 0.010(3)
C34 0.040(3) 0.035(3) 0.032(3) 0.000(2) 0.011(2) -0.005(2)
C35 0.039(3) 0.038(3) 0.037(3) 0.008(2) 0.005(2) -0.006(2)
C36 0.044(4) 0.031(3) 0.052(3) 0.006(2) 0.002(3) -0.002(2)
C37 0.038(3) 0.039(3) 0.038(3) 0.001(2) 0.001(2) 0.008(2)
C38 0.047(4) 0.039(3) 0.037(3) 0.002(2) 0.009(3) 0.011(2)
C39 0.051(4) 0.047(3) 0.064(4) 0.001(3) -0.011(3) 0.017(3)
C40 0.090(6) 0.045(4) 0.077(5) 0.000(3) -0.014(5) 0.020(4)
C41 0.061(4) 0.043(3) 0.045(3) -0.003(3) 0.008(3) -0.011(3)
C42 0.040(3) 0.034(3) 0.045(3) -0.004(2) 0.000(3) 0.002(2)
N1 0.026(2) 0.0204(18) 0.035(2) -0.0029(15) 0.0058(18) -0.0022(15)
N2 0.022(2) 0.026(2) 0.034(2) 0.0005(16) 0.0032(17) -0.0007(16)
N3 0.029(2) 0.0197(18) 0.034(2) -0.0009(15) 0.0028(18) -0.0004(16)

loop_
_atom_type_symbol
_atom_type_description
_atom_type_scat_dispersion_real
_atom_type_scat_dispersion_imag
_atom_type_scat_source
C C 0.0181 0.0091 'International Tables Vol C Tables 4.2.6.8 and 6.1.1.4'
H H 0.0000 0.0000 'International Tables Vol C Tables 4.2.6.8 and 6.1.1.4'
N N 0.0311 0.0180 'International Tables Vol C Tables 4.2.6.8 and 6.1.1.4'
O O 0.0492 0.0322 'International Tables Vol C Tables 4.2.6.8 and 6.1.1.4'

loop_
_geom_angle_atom_site_label_1
_geom_angle_atom_site_label_2
_geom_angle_atom_site_label_3
_geom_angle
C2 O1 C33 116.2(4)
C31 O2 C34 116.5(4)
C2 C1 C6 115.3(4)
C2 C1 C32 117.6(4)
C6 C1 C32 127.0(4)
O1 C2 C1 118.5(4)
O1 C2 C3 119.0(5)
C1 C2 C3 122.4(5)
C4 C3 C2 121.2(5)
C4 C3 H1 119.4
C2 C3 H1 119.4
C5 C4 C3 116.7(4)
C5 C4 H2 121.6
C3 C4 H2 121.6
C4 C5 N1 127.9(4)
C4 C5 C6 123.2(5)
N1 C5 C6 108.9(4)
C5 C6 C1 119.4(5)
C5 C6 C7 105.8(4)
C1 C6 C7 134.8(4)
C8 C7 C16 117.3(4)
C8 C7 C6 106.9(4)
C16 C7 C6 133.7(4)
N1 C8 C7 109.3(4)
N1 C8 C9 126.5(4)
C7 C8 C9 123.9(4)
C10 C9 C14 119.0(4)
C10 C9 C8 123.0(4)
C14 C9 C8 117.9(4)
C11 C10 C9 120.8(5)
C11 C10 H3 119.6
C9 C10 H3 119.6
C10 C11 C12 120.4(5)
C10 C11 H4 119.8
C12 C11 H4 119.8
C13 C12 C11 120.6(5)
C13 C12 H5 119.7
C11 C12 H5 119.7
C12 C13 C14 120.0(5)
C12 C13 H6 120.0
C14 C13 H6 120.0
C13 C14 C9 119.2(4)
C13 C14 C15 123.5(5)
C9 C14 C15 117.3(4)
N2 C15 C16 109.0(4)
N2 C15 C14 127.1(4)
C16 C15 C14 123.8(4)
C15 C16 C17 106.6(4)
C15 C16 C7 119.0(4)
C17 C16 C7 133.7(4)
C18 C17 C16 107.1(4)
C18 C17 C26 119.2(4)
C16 C17 C26 133.1(4)
N2 C18 C17 108.8(4)
N2 C18 C19 127.0(5)
C17 C18 C19 124.1(4)
C20 C19 C24 119.2(4)
C20 C19 C18 123.8(5)
C24 C19 C18 116.8(4)
C21 C20 C19 120.3(5)
C21 C20 H7 119.8
C19 C20 H7 119.8
C35 O3 C38 108.6(4)
C39 O4 C42 108.9(4)
C20 C21 C22 120.2(5)
C20 C21 H8 119.9
C22 C21 H8 119.9
C23 C22 C21 120.6(5)
C23 C22 H9 119.7
C21 C22 H9 119.7
C22 C23 C24 120.7(5)
C22 C23 H10 119.6
C24 C23 H10 119.6
C23 C24 C19 118.7(5)
C23 C24 C25 122.9(4)
C19 C24 C25 118.2(4)
N3 C25 C26 109.4(4)
N3 C25 C24 125.4(4)
C26 C25 C24 124.5(4)
C25 C26 C17 116.7(4)
C25 C26 C27 107.6(4)
C17 C26 C27 133.2(4)
C32 C27 C28 119.9(4)
C32 C27 C26 135.4(4)
C28 C27 C26 104.6(4)
C29 C28 N3 128.2(4)
C29 C28 C27 122.0(4)
N3 C28 C27 109.5(4)
C28 C29 C30 117.9(4)
C28 C29 H11 121.0
C30 C29 H11 121.0
C29 C30 C31 121.1(4)
C29 C30 H12 119.5
C31 C30 H12 119.5
O2 C31 C30 120.1(4)
O2 C31 C32 117.8(4)
C30 C31 C32 122.0(4)
C31 C32 C27 115.5(4)
C31 C32 C1 117.2(4)
C27 C32 C1 127.1(4)
O1 C33 H13 109.5
O1 C33 H14 109.5
H13 C33 H14 109.5
O1 C33 H15 109.5
H13 C33 H15 109.5
H14 C33 H15 109.5
O2 C34 H16 109.5
O2 C34 H17 109.5
H16 C34 H17 109.5
O2 C34 H18 109.5
H16 C34 H18 109.5
H17 C34 H18 109.5
O3 C35 C36 106.6(4)
O3 C35 H19 110.4
C36 C35 H19 110.4
O3 C35 H20 110.4
C36 C35 H20 110.4
H19 C35 H20 108.6
C37 C36 C35 102.3(4)
C37 C36 H21 111.3
C35 C36 H21 111.3
C37 C36 H22 111.3
C35 C36 H22 111.3
H21 C36 H22 109.2
C38 C37 C36 101.6(5)
C38 C37 H23 111.5
C36 C37 H23 111.5
C38 C37 H24 111.5
C36 C37 H24 111.5
H23 C37 H24 109.3
O3 C38 C37 105.8(4)
O3 C38 H25 110.6
C37 C38 H25 110.6
O3 C38 H26 110.6
C37 C38 H26 110.6
H25 C38 H26 108.7
O4 C39 C40 106.3(6)
O4 C39 H27 110.5
C40 C39 H27 110.5
O4 C39 H28 110.5
C40 C39 H28 110.5
H27 C39 H28 108.7
C39 C40 C41 101.8(6)
C39 C40 H29 111.4
C41 C40 H29 111.4
C39 C40 H30 111.4
C41 C40 H30 111.4
H29 C40 H30 109.3
C42 C41 C40 101.3(5)
C42 C41 H31 111.5
C40 C41 H31 111.5
C42 C41 H32 111.5
C40 C41 H32 111.5
H31 C41 H32 109.3
O4 C42 C41 106.8(5)
O4 C42 H33 110.4
C41 C42 H33 110.4
O4 C42 H34 110.4
C41 C42 H34 110.4
H33 C42 H34 108.6
C8 N1 C5 108.7(4)
C8 N1 H35 125.6
C5 N1 H35 125.6
C15 N2 C18 108.5(4)
C15 N2 H36 125.8
C18 N2 H36 125.8
C25 N3 C28 108.2(4)
C25 N3 H37 125.9
C28 N3 H37 125.9

loop_
_geom_bond_atom_site_label_1
_geom_bond_atom_site_label_2
_geom_bond_distance
O1 C2 1.382(6)
O1 C33 1.429(6)
O2 C31 1.382(6)
O2 C34 1.426(6)
C1 C2 1.405(7)
C1 C6 1.431(6)
C1 C32 1.502(6)
C2 C3 1.408(7)
C3 C4 1.386(7)
C3 H1 0.9500
C4 C5 1.385(7)
C4 H2 0.9500
C5 N1 1.389(6)
C5 C6 1.411(6)
C6 C7 1.445(7)
C7 C8 1.403(6)
C7 C16 1.427(7)
C8 N1 1.368(6)
C8 C9 1.437(7)
C9 C10 1.409(6)
C9 C14 1.425(7)
C10 C11 1.371(7)
C10 H3 0.9500
C11 C12 1.399(7)
C11 H4 0.9500
C12 C13 1.384(7)
C12 H5 0.9500
C13 C14 1.413(7)
C13 H6 0.9500
C14 C15 1.428(6)
C15 N2 1.374(6)
C15 C16 1.401(7)
C16 C17 1.425(6)
C17 C18 1.395(7)
C17 C26 1.436(6)
C18 N2 1.383(6)
C18 C19 1.431(6)
C19 C20 1.409(7)
C19 C24 1.425(7)
C20 C21 1.374(7)
C20 H7 0.9500
O3 C35 1.442(6)
O3 C38 1.447(6)
O4 C39 1.424(7)
O4 C42 1.441(7)
C21 C22 1.409(8)
C21 H8 0.9500
C22 C23 1.359(8)
C22 H9 0.9500
C23 C24 1.413(7)
C23 H10 0.9500
C24 C25 1.428(7)
C25 N3 1.378(6)
C25 C26 1.398(6)
C26 C27 1.445(7)
C27 C32 1.419(7)
C27 C28 1.430(6)
C28 C29 1.379(7)
C28 N3 1.379(6)
C29 C30 1.381(7)
C29 H11 0.9500
C30 C31 1.412(7)
C30 H12 0.9500
C31 C32 1.415(7)
C33 H13 0.9800
C33 H14 0.9800
C33 H15 0.9800
C34 H16 0.9800
C34 H17 0.9800
C34 H18 0.9800
C35 C36 1.523(8)
C35 H19 0.9900
C35 H20 0.9900
C36 C37 1.513(8)
C36 H21 0.9900
C36 H22 0.9900
C37 C38 1.512(8)
C37 H23 0.9900
C37 H24 0.9900
C38 H25 0.9900
C38 H26 0.9900
C39 C40 1.510(10)
C39 H27 0.9900
C39 H28 0.9900
C40 C41 1.527(11)
C40 H29 0.9900
C40 H30 0.9900
C41 C42 1.496(8)
C41 H31 0.9900
C41 H32 0.9900
C42 H33 0.9900
C42 H34 0.9900
N1 H35 0.8800
N2 H36 0.8800
N3 H37 0.8800

loop_
_geom_hbond_atom_site_label_D
_geom_hbond_atom_site_label_H
_geom_hbond_atom_site_label_A
_geom_hbond_distance_DH
_geom_hbond_distance_HA
_geom_hbond_distance_DA
_geom_hbond_angle_DHA
_geom_hbond_site_symmetry_A
N1 H35 O3 0.88 2.33 3.203(5) 170.3 .
N2 H36 O1 0.88 2.40 3.171(6) 147.0 1_655
N2 H36 O2 0.88 2.46 3.225(6) 146.2 1_655
N3 H37 O4 0.88 2.25 3.117(5) 167.5 .
N1 H35 O3 0.88 2.33 3.203(5) 170.3 .
N2 H36 O1 0.88 2.40 3.171(6) 147.0 1_655

loop_
_geom_torsion_atom_site_label_1
_geom_torsion_atom_site_label_2
_geom_torsion_atom_site_label_3
_geom_torsion_atom_site_label_4
_geom_torsion
C33 O1 C2 C1 143.1(5)
C33 O1 C2 C3 -40.4(6)
C6 C1 C2 O1 -172.5(4)
C32 C1 C2 O1 12.5(6)
C6 C1 C2 C3 11.2(7)
C32 C1 C2 C3 -163.9(4)
O1 C2 C3 C4 -176.4(4)
C1 C2 C3 C4 0.0(7)
C2 C3 C4 C5 -7.5(7)
C3 C4 C5 N1 -173.3(4)
C3 C4 C5 C6 3.5(7)
C4 C5 C6 C1 7.9(7)
N1 C5 C6 C1 -174.7(4)
C4 C5 C6 C7 -170.7(4)
N1 C5 C6 C7 6.7(5)
C2 C1 C6 C5 -14.7(6)
C32 C1 C6 C5 159.8(4)
C2 C1 C6 C7 163.4(5)
C32 C1 C6 C7 -22.1(8)
C5 C6 C7 C8 -5.2(5)
C1 C6 C7 C8 176.6(5)
C5 C6 C7 C16 157.3(5)
C1 C6 C7 C16 -21.0(9)
C16 C7 C8 N1 -164.1(4)
C6 C7 C8 N1 1.7(5)
C16 C7 C8 C9 9.5(7)
C6 C7 C8 C9 175.4(4)
N1 C8 C9 C10 -11.5(7)
C7 C8 C9 C10 176.0(4)
N1 C8 C9 C14 165.3(4)
C7 C8 C9 C14 -7.3(7)
C14 C9 C10 C11 -1.2(7)
C8 C9 C10 C11 175.5(4)
C9 C10 C11 C12 2.4(7)
C10 C11 C12 C13 -1.1(8)
C11 C12 C13 C14 -1.2(7)
C12 C13 C14 C9 2.3(7)
C12 C13 C14 C15 -174.5(5)
C10 C9 C14 C13 -1.1(7)
C8 C9 C14 C13 -178.0(4)
C10 C9 C14 C15 175.9(4)
C8 C9 C14 C15 -1.0(6)
C13 C14 C15 N2 7.6(8)
C9 C14 C15 N2 -169.2(4)
C13 C14 C15 C16 -176.3(4)
C9 C14 C15 C16 6.9(7)
N2 C15 C16 C17 0.0(5)
C14 C15 C16 C17 -176.7(4)
N2 C15 C16 C7 172.1(4)
C14 C15 C16 C7 -4.6(7)
C8 C7 C16 C15 -3.5(6)
C6 C7 C16 C15 -164.6(5)
C8 C7 C16 C17 165.9(5)
C6 C7 C16 C17 4.9(9)
C15 C16 C17 C18 -0.1(5)
C7 C16 C17 C18 -170.5(5)
C15 C16 C17 C26 -170.7(5)
C7 C16 C17 C26 18.9(9)
C16 C17 C18 N2 0.2(5)
C26 C17 C18 N2 172.3(4)
C16 C17 C18 C19 -174.9(4)
C26 C17 C18 C19 -2.8(7)
N2 C18 C19 C20 6.4(8)
C17 C18 C19 C20 -179.4(5)
N2 C18 C19 C24 -169.0(4)
C17 C18 C19 C24 5.1(7)
C24 C19 C20 C21 2.4(7)
C18 C19 C20 C21 -173.0(5)
C19 C20 C21 C22 -1.4(8)
C20 C21 C22 C23 -1.5(8)
C21 C22 C23 C24 3.2(8)
C22 C23 C24 C19 -2.1(7)
C22 C23 C24 C25 173.6(5)
C20 C19 C24 C23 -0.7(7)
C18 C19 C24 C23 175.0(4)
C20 C19 C24 C25 -176.6(4)
C18 C19 C24 C25 -0.9(7)
C23 C24 C25 N3 -12.2(8)
C19 C24 C25 N3 163.5(4)
C23 C24 C25 C26 178.4(5)
C19 C24 C25 C26 -5.9(7)
N3 C25 C26 C17 -162.6(4)
C24 C25 C26 C17 8.2(7)
N3 C25 C26 C27 1.9(5)
C24 C25 C26 C27 172.7(4)
C18 C17 C26 C25 -3.7(6)
C16 C17 C26 C25 165.9(5)
C18 C17 C26 C27 -163.3(5)
C16 C17 C26 C27 6.3(9)
C25 C26 C27 C32 177.2(5)
C17 C26 C27 C32 -21.8(9)
C25 C26 C27 C28 -5.9(5)
C17 C26 C27 C28 155.0(5)
C32 C27 C28 C29 10.3(7)
C26 C27 C28 C29 -167.1(5)
C32 C27 C28 N3 -174.6(4)
C26 C27 C28 N3 7.9(5)
N3 C28 C29 C30 -173.5(5)
C27 C28 C29 C30 0.5(7)
C28 C29 C30 C31 -6.7(8)
C34 O2 C31 C30 -28.4(7)
C34 O2 C31 C32 153.3(5)
C29 C30 C31 O2 -176.2(5)
C29 C30 C31 C32 2.1(8)
O2 C31 C32 C27 -173.3(4)
C30 C31 C32 C27 8.4(7)
O2 C31 C32 C1 11.0(7)
C30 C31 C32 C1 -167.4(5)
C28 C27 C32 C31 -14.2(7)
C26 C27 C32 C31 162.3(5)
C28 C27 C32 C1 161.0(5)
C26 C27 C32 C1 -22.5(9)
C2 C1 C32 C31 46.3(6)
C6 C1 C32 C31 -128.1(5)
C2 C1 C32 C27 -128.9(5)
C6 C1 C32 C27 56.8(7)
C38 O3 C35 C36 -6.1(6)
O3 C35 C36 C37 27.9(6)
C35 C36 C37 C38 -37.8(6)
C35 O3 C38 C37 -18.5(6)
C36 C37 C38 O3 35.3(6)
C42 O4 C39 C40 -12.6(7)
O4 C39 C40 C41 31.8(8)
C39 C40 C41 C42 -37.8(7)
C39 O4 C42 C41 -12.4(6)
C40 C41 C42 O4 31.6(6)
C7 C8 N1 C5 2.5(5)
C9 C8 N1 C5 -170.9(4)
C4 C5 N1 C8 171.4(5)
C6 C5 N1 C8 -5.9(5)
C16 C15 N2 C18 0.1(5)
C14 C15 N2 C18 176.7(5)
C17 C18 N2 C15 -0.1(5)
C19 C18 N2 C15 174.7(5)
C26 C25 N3 C28 3.1(5)
C24 C25 N3 C28 -167.6(4)
C29 C28 N3 C25 167.7(5)
C27 C28 N3 C25 -7.0(5)
